data_7717576
loop_
_publ_author_name
'Liyanage, Hansani T Lekam Wasam'
'Smith, Mark D.'
'Wheeler, Kraig A.'
'Semeniuc, Radu F.'

_publ_section_title
;
 Accessing bimetallic complexes through a variable bridging ligand
 strategy.
;
_journal_name_full 'Dalton transactions (Cambridge, England : 2003)'
_journal_paper_doi 10.1039/d4dt02903h
_journal_year 2024
_chemical_formula_moiety 'C27 H24 Cu N10 O3, 0.566(C H2 Cl2)'
_chemical_formula_sum 'C27.56 H25.13 Cl1.13 Cu N10 O3'
_chemical_formula_weight 648.08
_space_group_crystal_system triclinic
_space_group_IT_number 2
_space_group_name_Hall '-P 1'
_space_group_name_H-M_alt 'P -1'
_atom_sites_solution_hydrogens geom
_atom_sites_solution_primary direct
_atom_sites_solution_secondary difmap
_audit_creation_date 2024-11-11
_audit_creation_method
;
Olex2 1.5
(compiled 2024.02.16 svn.r378c4104 for OlexSys, GUI svn.r6928)
;
_audit_update_record
;
2024-11-13 deposited with the CCDC.	2024-11-20 downloaded from the CCDC.
;
_cell_angle_alpha 69.659(4)
_cell_angle_beta 81.772(4)
_cell_angle_gamma 89.586(4)
_cell_formula_units_Z 2
_cell_length_a 7.9593(6)
_cell_length_b 12.0730(9)
_cell_length_c 15.9301(11)
_cell_measurement_reflns_used 9089
_cell_measurement_temperature 173(2)
_cell_measurement_theta_max 68.083
_cell_measurement_theta_min 2.993
_cell_volume 1419.04(18)
_computing_cell_refinement 'SAINT v8.37A (Bruker, 2015)'
_computing_data_collection 'SMART (Bruker, 2008)'
_computing_data_reduction 'SAINT (Bruker, 2002) and XPREP (Bruker, 2001)'
_computing_molecular_graphics 'Olex2 1.5 (Dolomanov et al., 2009)'
_computing_publication_material 'Olex2 1.5 (Dolomanov et al., 2009)'
_computing_structure_refinement 'XL  (Sheldrick, 2008)'
_computing_structure_solution 'SHELXS  (Sheldrick, 2008)'
_diffrn_ambient_temperature 173(2)
_diffrn_detector_area_resol_mean 8.33
_diffrn_measured_fraction_theta_full 0.976
_diffrn_measured_fraction_theta_max 0.964
_diffrn_measurement_device_type 'Bruker APEX-II CCD'
_diffrn_measurement_method '\f and \w scans'
_diffrn_radiation_type CuK\a
_diffrn_radiation_wavelength 1.54178
_diffrn_reflns_av_R_equivalents 0.0674
_diffrn_reflns_av_unetI/netI 0.0408
_diffrn_reflns_Laue_measured_fraction_full 0.976
_diffrn_reflns_Laue_measured_fraction_max 0.964
_diffrn_reflns_limit_h_max 9
_diffrn_reflns_limit_h_min -9
_diffrn_reflns_limit_k_max 14
_diffrn_reflns_limit_k_min -14
_diffrn_reflns_limit_l_max 19
_diffrn_reflns_limit_l_min -19
_diffrn_reflns_number 30909
_diffrn_reflns_point_group_measured_fraction_full 0.976
_diffrn_reflns_point_group_measured_fraction_max 0.964
_diffrn_reflns_theta_full 67.679
_diffrn_reflns_theta_max 68.617
_diffrn_reflns_theta_min 2.992
_diffrn_source 'fine-focus sealed tube'
_diffrn_source_current 1.0
_diffrn_source_power 0.05
_diffrn_source_voltage 50.0
_exptl_absorpt_coefficient_mu 2.489
_exptl_absorpt_correction_T_max 0.2721
_exptl_absorpt_correction_T_min 0.2046
_exptl_absorpt_correction_type multi-scan
_exptl_absorpt_process_details
;
SADABS-2016/2 (Bruker,2016/2) was used for absorption correction.
wR2(int) was 0.0716 before and 0.0467 after correction.
The Ratio of minimum to maximum transmission is 0.7519.
The \l/2 correction factor is Not present.
;
_exptl_crystal_colour green
_exptl_crystal_colour_primary blue
_exptl_crystal_density_diffrn 1.517
_exptl_crystal_description plate
_exptl_crystal_F_000 665
_exptl_crystal_size_max 0.263
_exptl_crystal_size_mid 0.134
_exptl_crystal_size_min 0.122
_refine_diff_density_max 0.492
_refine_diff_density_min -0.523
_refine_diff_density_rms 0.063
_refine_ls_extinction_coef 0.0008(2)
_refine_ls_extinction_expression Fc^*^=kFc[1+0.001xFc^2^\l^3^/sin(2\q)]^-1/4^
_refine_ls_extinction_method 'SHELXL-2019/2 (Sheldrick 2019)'
_refine_ls_goodness_of_fit_ref 1.089
_refine_ls_hydrogen_treatment constr
_refine_ls_matrix_type full
_refine_ls_number_parameters 534
_refine_ls_number_reflns 5069
_refine_ls_number_restraints 300
_refine_ls_restrained_S_all 1.071
_refine_ls_R_factor_all 0.0456
_refine_ls_R_factor_gt 0.0382
_refine_ls_shift/su_max 0.001
_refine_ls_shift/su_mean 0.000
_refine_ls_structure_factor_coef Fsqd
_refine_ls_weighting_details 'w=1/[\s^2^(Fo^2^)+(0.0455P)^2^+1.1128P] where P=(Fo^2^+2Fc^2^)/3'
_refine_ls_weighting_scheme calc
_refine_ls_wR_factor_gt 0.0973
_refine_ls_wR_factor_ref 0.1091
_reflns_Friedel_coverage 0.000
_reflns_number_gt 4408
_reflns_number_total 5069
_reflns_threshold_expression 'I > 2\s(I)'
_cod_data_source_file d4dt02903h2.cif
_cod_data_source_block 17rfs01a_rev
_cod_database_code 7717576
_shelx_shelxl_version_number 2019/3
_shelx_space_group_comment
;
The symmetry employed for this shelxl refinement is uniquely defined
by the following loop, which should always be used as a source of
symmetry information in preference to the above space-group names.
They are only intended as comments.
;
_olex2_refinement_description
;
1. Fixed Uiso
 At 1.2 times of:
  All C(H) groups, All C(H,H) groups
2. Restrained distances
 Cl1A-C28A = Cl2B-C28B = Cl1B-C28B = Cl2A-C28A
 1.75 with sigma of 0.01
 C20A-C19 \\sim C20-C19 \\sim C24A-C19 \\sim C24B-C19
 with sigma of 0.01
 N9B-C24B \\sim N9C-C24C \\sim N9A-C24A \\sim N7-C20 \\sim N7A-C20A
 with sigma of 0.01
 C24B-C19 \\sim C24C-C19 \\sim C24A-C19 \\sim C20-C19 \\sim C20A-C19
 with sigma of 0.01
 C11A-C10 \\sim C11-C10
 with sigma of 0.01
 N3-C11A \\sim N3-C11 \\sim N5A-C11A \\sim N5-C11
 with sigma of 0.01
3. Restrained planarity
 C24C, N9C, C25C, C26C, C27C, N10C
 with sigma of 0.01
4. Rigid bond restraints
 C24B, N9B, N10B, C27B, C26B, C25B
 with sigma for 1-2 distances of 0.01 and sigma for 1-3 distances of 0.01
5. Uiso/Uaniso restraints and constraints
Uanis(N7A) \\sim Ueq, Uanis(N7) \\sim Ueq, Uanis(C21A) \\sim Ueq, Uanis(C21)
\\sim Ueq, Uanis(C22) \\sim Ueq, Uanis(C22A) \\sim Ueq, Uanis(C23) \\sim Ueq,
Uanis(C23A) \\sim Ueq: with sigma of 0.01 and sigma for terminal atoms of 0.02
Uanis(N5) \\sim Ueq, Uanis(N6) \\sim Ueq, Uanis(C15) \\sim Ueq, Uanis(C16)
\\sim Ueq, Uanis(C17) \\sim Ueq, Uanis(N5A) \\sim Ueq, Uanis(N6A) \\sim Ueq,
Uanis(C15A) \\sim Ueq, Uanis(C16A) \\sim Ueq, Uanis(C17A) \\sim Ueq: with sigma
of 0.0075 and sigma for terminal atoms of 0.015
Uanis(C28A) = Uanis(C28B)
Uanis(C24B) = Uanis(C24C) = Uanis(C24A)
Uanis(Cl2B) = Uanis(Cl1A)
Uanis(N6) = Uanis(N6A)
Uanis(N5) = Uanis(N5A)
Uanis(C16) = Uanis(C16A)
Uanis(C15) = Uanis(C15A)
Uanis(C11) = Uanis(C11A)
Uanis(C17) = Uanis(C17A)
Uanis(N10A) = Uanis(N10C)
Uanis(N9C) = Uanis(N9A)
Uanis(C27A) = Uanis(C27C)
Uanis(C20) = Uanis(C20A)
Uanis(N7) = Uanis(N7A)
Uanis(N8) = Uanis(N8A)
Uanis(C21) = Uanis(C21A)
Uanis(C22A) = Uanis(C22)
Uanis(C23A) = Uanis(C23)
6. Rigid body (RIGU) restrains
 N5, N5A, C15, C15A, C16A, C16, C17, C17A, N6, N6A, C11, C11A
 with sigma for 1-2 distances of 0.004 and sigma for 1-3 distances of 0.004
7. Same fragment restrains
{N3, N4, C12, C13, C14} sigma for 1-2: 0.015, 1-3: 0.04
as in
{N7, N8, C21, C22, C23}
{C24A, N9A, N10A, C25A, C26A, C27A} sigma for 1-2: 0.01, 1-3: 0.04
as in
{C24B, N9B, N10B, C25B, C26B, C27B}
{C24A, N9A, N10A, C25A, C26A, C27A} sigma for 1-2: 0.01, 1-3: 0.04
as in
{C24C, N9C, N10C, C25C, C26C, C27C}
{N3, N4, C12, C13, C14} sigma for 1-2: 0.015, 1-3: 0.04
as in
{N7A, N8A, C21A, C22A, C23A}
8. Others
 1*[Sof(C24A)+Sof(H24A)+Sof(H24B)+Sof(N9A)+Sof(N10A)+Sof(C25A)+Sof(H25A)+
 Sof(C26A)+Sof(H26A)+Sof(C27A)+Sof(H27A)]+1*[Sof(C24B)+Sof(H24C)+Sof(H24D)+
 Sof(N9B)+Sof(N10B)+Sof(C25B)+Sof(H25B)+Sof(C26B)+Sof(H26B)+Sof(C27B)+
 Sof(H27B)]+1*[Sof(C24C)+Sof(H24E)+Sof(H24F)+Sof(N9C)+Sof(N10C)+Sof(C25C)+
 Sof(H25C)+Sof(C26C)+Sof(H26C)+Sof(C27C)+Sof(H27C)]=1 with esd of 0.00001
 Sof(C11A)=Sof(H11A)=Sof(N5A)=Sof(N6A)=Sof(C15A)=Sof(H15A)=Sof(C16A)=Sof(H16A)=
 Sof(C17A)=Sof(H17A)=1-FVAR(1)
 Sof(C11)=Sof(H11)=Sof(N5)=Sof(N6)=Sof(C15)=Sof(H15)=Sof(C16)=Sof(H16)=
 Sof(C17)=Sof(H17)=FVAR(1)
 Sof(C24A)=Sof(H24A)=Sof(H24B)=Sof(N9A)=Sof(N10A)=Sof(C25A)=Sof(H25A)=
 Sof(C26A)=Sof(H26A)=Sof(C27A)=Sof(H27A)=FVAR(2)
 Sof(C20A)=Sof(H20C)=Sof(H20D)=Sof(N7A)=Sof(N8A)=Sof(C21A)=Sof(H21A)=Sof(C22A)=
 Sof(H22A)=Sof(C23A)=Sof(H23A)=Sof(H19A)=1-FVAR(3)
 Sof(C20)=Sof(H20A)=Sof(H20B)=Sof(N7)=Sof(N8)=Sof(C21)=Sof(H21)=Sof(C22)=
 Sof(H22)=Sof(C23)=Sof(H23)=Sof(H19)=FVAR(3)
 Sof(Cl1A)=Sof(Cl2A)=Sof(C28A)=Sof(H28A)=Sof(H28B)=FVAR(4)
 Sof(Cl1B)=Sof(Cl2B)=Sof(C28B)=Sof(H28C)=Sof(H28D)=FVAR(5)
 Sof(C24B)=Sof(H24C)=Sof(H24D)=Sof(N9B)=Sof(N10B)=Sof(C25B)=Sof(H25B)=
 Sof(C26B)=Sof(H26B)=Sof(C27B)=Sof(H27B)=FVAR(6)
 Sof(C24C)=Sof(H24E)=Sof(H24F)=Sof(N9C)=Sof(N10C)=Sof(C25C)=Sof(H25C)=
 Sof(C26C)=Sof(H26C)=Sof(C27C)=Sof(H27C)=FVAR(7)
9.a Ternary CH refined with riding coordinates:
 C11(H11), C11A(H11A), C19(H19), C19(H19A)
9.b Secondary CH2 refined with riding coordinates:
 C20(H20A,H20B), C20A(H20C,H20D), C24A(H24A,H24B), C24B(H24C,H24D), C24C(H24E,
 H24F), C28A(H28A,H28B), C28B(H28C,H28D)
9.c Aromatic/amide H refined with riding coordinates:
 C1(H1), C2(H2), C3(H3), C5(H5), C6(H6), C7(H7), C12(H12), C13(H13), C14(H14),
 C15(H15), C16(H16), C17(H17), C15A(H15A), C16A(H16A), C17A(H17A), C21(H21),
 C22(H22), C23(H23), C21A(H21A), C22A(H22A), C23A(H23A), C25A(H25A), C26A(H26A),
  C27A(H27A), C25B(H25B), C26B(H26B), C27B(H27B), C25C(H25C), C26C(H26C),
 C27C(H27C)
;
_olex2_submission_special_instructions 'No special instructions were received'

loop_
_space_group_symop_operation_xyz
'x, y, z'
'-x, -y, -z'

loop_
_atom_site_label
_atom_site_type_symbol
_atom_site_fract_x
_atom_site_fract_y
_atom_site_fract_z
_atom_site_U_iso_or_equiv
_atom_site_adp_type
_atom_site_occupancy
_atom_site_site_symmetry_order
_atom_site_calc_flag
_atom_site_refinement_flags_posn
_atom_site_refinement_flags_adp
_atom_site_refinement_flags_occupancy
_atom_site_disorder_assembly
_atom_site_disorder_group
Cu1 Cu 0.22988(4) 0.24090(3) 0.15420(2) 0.02785(14) Uani 1 1 d . . . . .
O1 O 0.0584(3) 0.16656(16) -0.05581(12) 0.0387(4) Uani 1 1 d . . . . .
N1 N 0.2832(2) 0.41534(17) 0.09265(13) 0.0260(4) Uani 1 1 d . . . . .
N2 N 0.1472(2) 0.25925(17) 0.03799(12) 0.0248(4) Uani 1 1 d . . . . .
C1 C 0.3528(3) 0.4879(2) 0.12576(16) 0.0287(5) Uani 1 1 d . . . . .
H1 H 0.386708 0.456434 0.183978 0.034 Uiso 1 1 calc R U . . .
C2 C 0.3778(3) 0.6104(2) 0.07693(18) 0.0348(6) Uani 1 1 d . . . . .
H2 H 0.426999 0.660544 0.102339 0.042 Uiso 1 1 calc R U . . .
C3 C 0.3305(3) 0.6565(2) -0.00746(18) 0.0334(6) Uani 1 1 d . . . . .
H3 H 0.348008 0.738793 -0.040855 0.040 Uiso 1 1 calc R U . . .
C4 C 0.2558(3) 0.5822(2) -0.04503(16) 0.0302(5) Uani 1 1 d . . . . .
C5 C 0.2026(3) 0.6212(2) -0.13205(17) 0.0354(6) Uani 1 1 d . . . . .
H5 H 0.216317 0.702483 -0.169042 0.042 Uiso 1 1 calc R U . . .
C6 C 0.1315(3) 0.5418(2) -0.16255(17) 0.0347(6) Uani 1 1 d . . . . .
H6 H 0.096380 0.569282 -0.220582 0.042 Uiso 1 1 calc R U . . .
C7 C 0.1093(3) 0.4193(2) -0.10934(16) 0.0312(5) Uani 1 1 d . . . . .
H7 H 0.060002 0.366297 -0.132145 0.037 Uiso 1 1 calc R U . . .
C8 C 0.1596(3) 0.3770(2) -0.02409(15) 0.0263(5) Uani 1 1 d . . . . .
C9 C 0.2336(3) 0.4594(2) 0.00824(15) 0.0241(5) Uani 1 1 d . . . . .
C10 C 0.1007(3) 0.1680(2) 0.01676(15) 0.0275(5) Uani 1 1 d D . . . .
N3 N 0.2821(2) 0.01387(16) 0.10268(13) 0.0246(4) Uani 1 1 d D . . . .
N4 N 0.3828(2) 0.08336(17) 0.12782(13) 0.0260(4) Uani 1 1 d D . . . .
C12 C 0.3578(3) -0.0868(2) 0.09979(16) 0.0313(5) Uani 1 1 d D . . . .
H12 H 0.310491 -0.147953 0.084487 0.038 Uiso 1 1 calc R U . . .
C13 C 0.5172(3) -0.0819(2) 0.12357(17) 0.0337(6) Uani 1 1 d D . . . .
H13 H 0.602575 -0.138131 0.127512 0.040 Uiso 1 1 calc R U . . .
C14 C 0.5255(3) 0.0247(2) 0.14068(16) 0.0290(5) Uani 1 1 d D . . . .
H14 H 0.620894 0.051591 0.159126 0.035 Uiso 1 1 calc R U . . .
C11 C 0.1055(7) 0.0465(8) 0.0946(7) 0.0267(11) Uani 0.590(16) 1 d D . P A 1
H11 H 0.049246 -0.014556 0.077314 0.032 Uiso 0.590(16) 1 calc R U P A 1
N5 N 0.0160(15) 0.0418(11) 0.1829(7) 0.0202(16) Uani 0.590(16) 1 d D U P A 1
N6 N 0.048(2) 0.1176(11) 0.2256(9) 0.0218(15) Uani 0.590(16) 1 d . U P A 1
C15 C -0.1154(16) -0.0416(9) 0.2371(7) 0.0241(14) Uani 0.590(16) 1 d . U P A 1
H15 H -0.162671 -0.103648 0.222796 0.029 Uiso 0.590(16) 1 calc R U P A 1
C16 C -0.1617(13) -0.0153(8) 0.3147(6) 0.0262(14) Uani 0.590(16) 1 d . U P A 1
H16 H -0.246361 -0.055189 0.364552 0.031 Uiso 0.590(16) 1 calc R U P A 1
C17 C -0.0566(18) 0.0834(9) 0.3040(8) 0.0252(13) Uani 0.590(16) 1 d . U P A 1
H17 H -0.059797 0.121044 0.347590 0.030 Uiso 0.590(16) 1 calc R U P A 1
C11A C 0.1062(9) 0.0405(11) 0.0875(11) 0.0267(11) Uani 0.410(16) 1 d D . P A 2
H11A H 0.064488 -0.016820 0.061633 0.032 Uiso 0.410(16) 1 calc R U P A 2
N5A N -0.002(2) 0.0237(16) 0.1740(11) 0.0202(16) Uani 0.410(16) 1 d D U P A 2
N6A N 0.038(3) 0.0978(17) 0.2177(14) 0.0218(15) Uani 0.410(16) 1 d . U P A 2
C15A C -0.109(2) -0.0624(13) 0.2225(10) 0.0241(14) Uani 0.410(16) 1 d . U P A 2
H15A H -0.142791 -0.126719 0.206416 0.029 Uiso 0.410(16) 1 calc R U P A 2
C16A C -0.164(2) -0.0430(11) 0.3016(9) 0.0262(14) Uani 0.410(16) 1 d . U P A 2
H16A H -0.249429 -0.087585 0.349379 0.031 Uiso 0.410(16) 1 calc R U P A 2
C17A C -0.067(3) 0.0577(14) 0.2972(12) 0.0252(13) Uani 0.410(16) 1 d . U P A 2
H17A H -0.075149 0.091491 0.343255 0.030 Uiso 0.410(16) 1 calc R U P A 2
O2 O 0.3492(2) 0.22248(15) 0.25614(11) 0.0311(4) Uani 1 1 d . . . . .
O3 O 0.1289(3) 0.2958(2) 0.32132(13) 0.0522(6) Uani 1 1 d . . . . .
C20 C 0.5524(9) 0.2151(15) 0.3872(12) 0.0254(18) Uani 0.423(16) 1 d D . P B 1
H20A H 0.578546 0.154090 0.359427 0.030 Uiso 0.423(16) 1 calc R U P B 1
H20B H 0.604277 0.291720 0.344103 0.030 Uiso 0.423(16) 1 calc R U P B 1
N7 N 0.625(3) 0.184(3) 0.4723(14) 0.032(2) Uani 0.423(16) 1 d D U P B 1
N8 N 0.550(6) 0.098(7) 0.550(2) 0.0421(10) Uani 0.423(16) 1 d D . P B 1
C21 C 0.7965(18) 0.1965(12) 0.4752(9) 0.0322(16) Uani 0.423(16) 1 d D U P B 1
H21 H 0.882527 0.233534 0.425335 0.039 Uiso 0.423(16) 1 calc R U P B 1
C22 C 0.818(2) 0.1449(13) 0.5645(10) 0.0376(18) Uani 0.423(16) 1 d D U P B 1
H22 H 0.915274 0.151303 0.591202 0.045 Uiso 0.423(16) 1 calc R U P B 1
C23 C 0.665(3) 0.081(2) 0.6072(14) 0.040(2) Uani 0.423(16) 1 d D U P B 1
H23 H 0.644828 0.031216 0.669115 0.047 Uiso 0.423(16) 1 calc R U P B 1
C20A C 0.5403(7) 0.1873(11) 0.3866(8) 0.0254(18) Uani 0.577(16) 1 d D . P B 2
H20C H 0.536982 0.113224 0.373303 0.030 Uiso 0.577(16) 1 calc R U P B 2
H20D H 0.601981 0.249392 0.332534 0.030 Uiso 0.577(16) 1 calc R U P B 2
N7A N 0.6317(18) 0.1691(17) 0.4642(10) 0.032(2) Uani 0.577(16) 1 d D U P B 2
N8A N 0.561(4) 0.099(5) 0.5495(18) 0.0421(10) Uani 0.577(16) 1 d D . P B 2
C21A C 0.7747(13) 0.2324(10) 0.4674(6) 0.0322(16) Uani 0.577(16) 1 d D U P B 2
H21A H 0.834197 0.297080 0.419652 0.039 Uiso 0.577(16) 1 calc R U P B 2
C22A C 0.8124(16) 0.1818(10) 0.5545(7) 0.0376(18) Uani 0.577(16) 1 d D U P B 2
H22A H 0.911485 0.196591 0.576615 0.045 Uiso 0.577(16) 1 calc R U P B 2
C23A C 0.674(2) 0.1045(16) 0.6031(10) 0.040(2) Uani 0.577(16) 1 d D U P B 2
H23A H 0.662114 0.061067 0.666201 0.047 Uiso 0.577(16) 1 calc R U P B 2
C18 C 0.2700(3) 0.2516(2) 0.32131(17) 0.0357(6) Uani 1 1 d . . . . .
C19 C 0.3588(3) 0.2241(2) 0.40603(16) 0.0323(6) Uani 1 1 d D . . . .
H19 H 0.309718 0.146995 0.451532 0.039 Uiso 0.423(16) 1 calc R U P B 1
H19A H 0.299475 0.148231 0.448063 0.039 Uiso 0.577(16) 1 calc R U P B 2
C24A C 0.355(2) 0.3163(14) 0.4539(13) 0.0339(17) Uani 0.363(3) 1 d D . P B 1
H24A H 0.238845 0.346407 0.457517 0.041 Uiso 0.363(3) 1 calc R U P B 1
H24B H 0.377390 0.276031 0.516616 0.041 Uiso 0.363(3) 1 calc R U P B 1
N9A N 0.4786(12) 0.4187(10) 0.4087(9) 0.0289(19) Uani 0.363(3) 1 d D . P B 1
N10A N 0.465(2) 0.4923(16) 0.3251(10) 0.037(4) Uani 0.363(3) 1 d D . P B 1
C25A C 0.6106(12) 0.4528(7) 0.4395(6) 0.045(2) Uani 0.363(3) 1 d D . P B 1
H25A H 0.644859 0.414611 0.497005 0.053 Uiso 0.363(3) 1 calc R U P B 1
C26A C 0.6861(12) 0.5513(7) 0.3740(6) 0.043(2) Uani 0.363(3) 1 d D . P B 1
H26A H 0.783526 0.595174 0.375439 0.051 Uiso 0.363(3) 1 calc R U P B 1
C27A C 0.590(2) 0.5741(16) 0.3039(8) 0.039(2) Uani 0.363(3) 1 d D . P B 1
H27A H 0.610251 0.639314 0.248587 0.046 Uiso 0.363(3) 1 calc R U P B 1
C24B C 0.2890(12) 0.3144(6) 0.4496(6) 0.0339(17) Uani 0.387(3) 1 d D U P B 2
H24C H 0.165878 0.297102 0.471518 0.041 Uiso 0.387(3) 1 calc R U P B 2
H24D H 0.346587 0.307070 0.502231 0.041 Uiso 0.387(3) 1 calc R U P B 2
N9B N 0.3165(8) 0.4365(5) 0.3836(4) 0.0416(15) Uani 0.387(3) 1 d D U P B 2
N10B N 0.1982(11) 0.5141(7) 0.3516(6) 0.083(3) Uani 0.387(3) 1 d D U P B 2
C25B C 0.4747(13) 0.4849(9) 0.3555(7) 0.044(3) Uani 0.387(3) 1 d D U P B 2
H25B H 0.578271 0.447934 0.368731 0.053 Uiso 0.387(3) 1 calc R U P B 2
C26B C 0.4536(15) 0.5972(7) 0.3046(5) 0.062(2) Uani 0.387(3) 1 d D U P B 2
H26B H 0.543352 0.655015 0.274748 0.074 Uiso 0.387(3) 1 calc R U P B 2
C27B C 0.2817(15) 0.6171(7) 0.3015(6) 0.075(3) Uani 0.387(3) 1 d D U P B 2
H27B H 0.233384 0.689255 0.270257 0.090 Uiso 0.387(3) 1 calc R U P B 2
C24C C 0.347(3) 0.3215(17) 0.4491(16) 0.0339(17) Uani 0.250(3) 1 d D . P B -3
H24E H 0.225448 0.340122 0.458196 0.041 Uiso 0.250(3) 1 calc R U P B -3
H24F H 0.381074 0.287263 0.509911 0.041 Uiso 0.250(3) 1 calc R U P B -3
N9C N 0.4464(18) 0.4350(15) 0.4005(14) 0.0289(19) Uani 0.250(3) 1 d D . P B -3
N10C N 0.478(4) 0.477(3) 0.3098(14) 0.037(4) Uani 0.250(3) 1 d D . P B -3
C25C C 0.5152(19) 0.5072(14) 0.4355(8) 0.067(5) Uani 0.250(3) 1 d D . P B -3
H25C H 0.510239 0.496151 0.497895 0.080 Uiso 0.250(3) 1 calc R U P B -3
C26C C 0.593(2) 0.5991(13) 0.3641(9) 0.064(4) Uani 0.250(3) 1 d D . P B -3
H26C H 0.653726 0.665047 0.366838 0.077 Uiso 0.250(3) 1 calc R U P B -3
C27C C 0.568(4) 0.578(2) 0.2862(11) 0.039(2) Uani 0.250(3) 1 d D . P B -3
H27C H 0.608975 0.628072 0.225933 0.046 Uiso 0.250(3) 1 calc R U P B -3
Cl1A Cl 0.1047(10) 0.7033(10) 0.2695(8) 0.0402(8) Uani 0.206(2) 1 d D . P C 4
Cl2A Cl 0.0085(4) 0.5241(3) 0.4514(2) 0.0402(11) Uani 0.206(2) 1 d D . P C 4
C28A C 0.049(3) 0.5547(14) 0.3340(7) 0.047(3) Uani 0.206(2) 1 d D . P C 4
H28A H 0.141916 0.505486 0.321005 0.057 Uiso 0.206(2) 1 calc R U P C 4
H28B H -0.053888 0.531323 0.314561 0.057 Uiso 0.206(2) 1 calc R U P C 4
Cl1B Cl -0.1306(3) 0.5531(2) 0.38420(16) 0.0561(8) Uani 0.360(3) 1 d D . P D 5
Cl2B Cl 0.1551(5) 0.7050(5) 0.2599(4) 0.0402(8) Uani 0.360(3) 1 d D . P D 5
C28B C 0.0905(11) 0.5737(9) 0.3525(6) 0.047(3) Uani 0.360(3) 1 d D . P D 5
H28C H 0.134235 0.505355 0.336634 0.057 Uiso 0.360(3) 1 calc R U P D 5
H28D H 0.142439 0.574996 0.405009 0.057 Uiso 0.360(3) 1 calc R U P D 5

loop_
_atom_site_aniso_label
_atom_site_aniso_U_11
_atom_site_aniso_U_22
_atom_site_aniso_U_33
_atom_site_aniso_U_23
_atom_site_aniso_U_13
_atom_site_aniso_U_12
Cu1 0.0300(2) 0.0260(2) 0.02265(19) -0.00102(14) -0.00751(14) 0.00196(15)
O1 0.0515(11) 0.0309(10) 0.0329(10) -0.0048(8) -0.0200(8) 0.0000(8)
N1 0.0235(10) 0.0251(10) 0.0250(10) -0.0048(8) 0.0001(8) 0.0053(8)
N2 0.0246(10) 0.0229(10) 0.0234(9) -0.0026(8) -0.0067(7) 0.0014(8)
C1 0.0261(12) 0.0284(12) 0.0313(12) -0.0102(10) -0.0036(10) 0.0031(10)
C2 0.0326(13) 0.0296(13) 0.0404(14) -0.0128(11) 0.0014(11) -0.0012(11)
C3 0.0324(13) 0.0211(12) 0.0401(14) -0.0063(10) 0.0047(11) -0.0017(10)
C4 0.0246(12) 0.0263(12) 0.0304(12) -0.0022(10) 0.0054(9) 0.0074(10)
C5 0.0348(14) 0.0259(13) 0.0308(13) 0.0046(10) 0.0042(10) 0.0080(11)
C6 0.0335(13) 0.0356(14) 0.0254(12) 0.0008(10) -0.0036(10) 0.0067(11)
C7 0.0281(12) 0.0332(13) 0.0263(12) -0.0024(10) -0.0050(9) 0.0057(10)
C8 0.0216(11) 0.0272(12) 0.0240(11) -0.0026(9) -0.0008(9) 0.0069(9)
C9 0.0194(10) 0.0245(11) 0.0237(11) -0.0041(9) 0.0000(8) 0.0043(9)
C10 0.0215(11) 0.0298(13) 0.0259(12) -0.0019(10) -0.0067(9) 0.0045(10)
N3 0.0247(10) 0.0205(9) 0.0268(10) -0.0043(8) -0.0084(8) 0.0004(8)
N4 0.0243(10) 0.0208(9) 0.0311(10) -0.0045(8) -0.0101(8) 0.0007(8)
C12 0.0397(14) 0.0241(12) 0.0290(12) -0.0071(10) -0.0072(10) 0.0041(11)
C13 0.0323(13) 0.0290(13) 0.0346(13) -0.0041(10) -0.0068(10) 0.0107(11)
C14 0.0233(11) 0.0263(12) 0.0318(12) -0.0015(10) -0.0083(9) 0.0007(10)
C11 0.0251(12) 0.0259(14) 0.0273(18) -0.0049(13) -0.0092(10) -0.0009(10)
N5 0.016(2) 0.019(3) 0.026(2) -0.0055(17) -0.0116(17) -0.0069(19)
N6 0.0241(19) 0.018(4) 0.025(2) -0.0087(18) -0.0064(16) -0.001(2)
C15 0.0199(14) 0.023(3) 0.030(3) -0.0070(17) -0.009(2) -0.001(2)
C16 0.0261(13) 0.025(3) 0.026(2) -0.0065(19) -0.0039(17) -0.002(2)
C17 0.0244(19) 0.023(4) 0.0258(18) -0.006(2) -0.0031(14) 0.003(3)
C11A 0.0251(12) 0.0259(14) 0.0273(18) -0.0049(13) -0.0092(10) -0.0009(10)
N5A 0.016(2) 0.019(3) 0.026(2) -0.0055(17) -0.0116(17) -0.0069(19)
N6A 0.0241(19) 0.018(4) 0.025(2) -0.0087(18) -0.0064(16) -0.001(2)
C15A 0.0199(14) 0.023(3) 0.030(3) -0.0070(17) -0.009(2) -0.001(2)
C16A 0.0261(13) 0.025(3) 0.026(2) -0.0065(19) -0.0039(17) -0.002(2)
C17A 0.0244(19) 0.023(4) 0.0258(18) -0.006(2) -0.0031(14) 0.003(3)
O2 0.0331(9) 0.0321(9) 0.0251(8) -0.0051(7) -0.0080(7) 0.0054(7)
O3 0.0408(11) 0.0656(14) 0.0349(10) -0.0003(10) -0.0020(8) 0.0228(10)
C20 0.0350(15) 0.024(5) 0.0229(12) -0.015(3) -0.0035(13) -0.010(2)
N7 0.0325(15) 0.048(4) 0.022(2) -0.020(2) -0.0002(17) -0.005(2)
N8 0.038(3) 0.0538(18) 0.0294(12) -0.0079(11) -0.0060(17) -0.010(3)
C21 0.029(3) 0.035(5) 0.034(2) -0.014(3) -0.0041(17) 0.002(3)
C22 0.0371(17) 0.042(5) 0.038(2) -0.016(3) -0.0164(16) 0.002(4)
C23 0.045(2) 0.044(6) 0.0307(17) -0.011(3) -0.0140(15) -0.002(3)
C20A 0.0350(15) 0.024(5) 0.0229(12) -0.015(3) -0.0035(13) -0.010(2)
N7A 0.0325(15) 0.048(4) 0.022(2) -0.020(2) -0.0002(17) -0.005(2)
N8A 0.038(3) 0.0538(18) 0.0294(12) -0.0079(11) -0.0060(17) -0.010(3)
C21A 0.029(3) 0.035(5) 0.034(2) -0.014(3) -0.0041(17) 0.002(3)
C22A 0.0371(17) 0.042(5) 0.038(2) -0.016(3) -0.0164(16) 0.002(4)
C23A 0.045(2) 0.044(6) 0.0307(17) -0.011(3) -0.0140(15) -0.002(3)
C18 0.0351(14) 0.0343(14) 0.0281(12) -0.0005(10) -0.0015(10) 0.0081(11)
C19 0.0399(14) 0.0276(13) 0.0263(12) -0.0066(10) -0.0024(10) 0.0027(11)
C24A 0.032(4) 0.0352(17) 0.0296(17) -0.0095(14) 0.007(3) 0.006(2)
N9A 0.030(4) 0.035(4) 0.031(3) -0.019(3) -0.013(3) 0.009(3)
N10A 0.046(4) 0.042(6) 0.023(6) -0.009(4) -0.008(4) -0.004(4)
C25A 0.051(5) 0.038(5) 0.054(5) -0.019(4) -0.030(4) 0.004(4)
C26A 0.045(5) 0.040(5) 0.053(5) -0.025(4) -0.016(4) 0.005(4)
C27A 0.050(5) 0.037(3) 0.031(5) -0.015(4) -0.005(4) -0.006(3)
C24B 0.032(4) 0.0352(17) 0.0296(17) -0.0095(14) 0.007(3) 0.006(2)
N9B 0.054(4) 0.033(3) 0.036(3) -0.012(2) -0.001(3) 0.000(3)
N10B 0.095(6) 0.051(4) 0.087(6) -0.012(4) 0.007(5) 0.020(4)
C25B 0.065(5) 0.042(5) 0.018(6) 0.003(5) -0.009(5) -0.028(4)
C26B 0.104(7) 0.037(5) 0.038(4) -0.010(3) 0.004(5) -0.027(5)
C27B 0.131(8) 0.031(4) 0.056(5) -0.012(4) -0.001(6) 0.013(5)
C24C 0.032(4) 0.0352(17) 0.0296(17) -0.0095(14) 0.007(3) 0.006(2)
N9C 0.030(4) 0.035(4) 0.031(3) -0.019(3) -0.013(3) 0.009(3)
N10C 0.046(4) 0.042(6) 0.023(6) -0.009(4) -0.008(4) -0.004(4)
C25C 0.064(10) 0.104(14) 0.046(7) -0.045(9) -0.003(7) -0.029(10)
C26C 0.082(12) 0.070(11) 0.044(8) -0.030(8) 0.004(8) -0.030(10)
C27C 0.050(5) 0.037(3) 0.031(5) -0.015(4) -0.005(4) -0.006(3)
Cl1A 0.040(2) 0.0363(7) 0.0373(14) -0.0071(8) 0.0018(18) 0.0105(19)
Cl2A 0.048(2) 0.0413(19) 0.0330(17) -0.0159(13) -0.0043(13) 0.0116(14)
C28A 0.053(7) 0.042(5) 0.038(4) -0.005(3) 0.000(4) 0.022(4)
Cl1B 0.0446(12) 0.0603(14) 0.0656(14) -0.0333(11) 0.0145(10) -0.0030(10)
Cl2B 0.040(2) 0.0363(7) 0.0373(14) -0.0071(8) 0.0018(18) 0.0105(19)
C28B 0.053(7) 0.042(5) 0.038(4) -0.005(3) 0.000(4) 0.022(4)

loop_
_atom_type_symbol
_atom_type_description
_atom_type_scat_dispersion_real
_atom_type_scat_dispersion_imag
_atom_type_scat_source
C C 0.0181 0.0091 'International Tables Vol C Tables 4.2.6.8 and 6.1.1.4'
H H 0.0000 0.0000 'International Tables Vol C Tables 4.2.6.8 and 6.1.1.4'
Cl Cl 0.3639 0.7018 'International Tables Vol C Tables 4.2.6.8 and 6.1.1.4'
Cu Cu -1.9646 0.5888 'International Tables Vol C Tables 4.2.6.8 and 6.1.1.4'
N N 0.0311 0.0180 'International Tables Vol C Tables 4.2.6.8 and 6.1.1.4'
O O 0.0492 0.0322 'International Tables Vol C Tables 4.2.6.8 and 6.1.1.4'

loop_
_geom_angle_atom_site_label_1
_geom_angle_atom_site_label_2
_geom_angle_atom_site_label_3
_geom_angle
_geom_angle_site_symmetry_1
_geom_angle_site_symmetry_3
_geom_angle_publ_flag
N1 Cu1 N4 127.70(7) . . ?
N1 Cu1 N6A 148.0(6) . . ?
N2 Cu1 N1 82.21(8) . . ?
N2 Cu1 N4 84.24(7) . . ?
N2 Cu1 N6 92.2(4) . . ?
N2 Cu1 N6A 86.6(6) . . ?
N6 Cu1 N1 144.8(4) . . ?
N6 Cu1 N4 85.8(4) . . ?
N6A Cu1 N4 80.4(6) . . ?
O2 Cu1 N1 96.09(8) . . ?
O2 Cu1 N2 170.09(8) . . ?
O2 Cu1 N4 89.17(7) . . ?
O2 Cu1 N6 94.7(4) . . ?
O2 Cu1 N6A 99.6(6) . . ?
C1 N1 Cu1 127.27(16) . . ?
C1 N1 C9 119.8(2) . . ?
C9 N1 Cu1 112.86(16) . . ?
C8 N2 Cu1 114.07(16) . . ?
C10 N2 Cu1 123.02(15) . . ?
C10 N2 C8 122.59(19) . . ?
N1 C1 H1 119.1 . . ?
N1 C1 C2 121.9(2) . . ?
C2 C1 H1 119.1 . . ?
C1 C2 H2 120.3 . . ?
C3 C2 C1 119.5(3) . . ?
C3 C2 H2 120.3 . . ?
C2 C3 H3 119.8 . . ?
C2 C3 C4 120.3(2) . . ?
C4 C3 H3 119.8 . . ?
C3 C4 C5 124.7(2) . . ?
C3 C4 C9 117.2(2) . . ?
C5 C4 C9 118.1(2) . . ?
C4 C5 H5 119.9 . . ?
C6 C5 C4 120.2(2) . . ?
C6 C5 H5 119.9 . . ?
C5 C6 H6 119.2 . . ?
C5 C6 C7 121.6(2) . . ?
C7 C6 H6 119.2 . . ?
C6 C7 H7 119.9 . . ?
C8 C7 C6 120.3(3) . . ?
C8 C7 H7 119.9 . . ?
N2 C8 C9 113.40(19) . . ?
C7 C8 N2 128.2(2) . . ?
C7 C8 C9 118.4(2) . . ?
N1 C9 C4 121.3(2) . . ?
N1 C9 C8 117.4(2) . . ?
C4 C9 C8 121.3(2) . . ?
O1 C10 N2 129.4(2) . . ?
O1 C10 C11 117.4(6) . . ?
O1 C10 C11A 112.1(8) . . ?
N2 C10 C11 113.2(6) . . ?
N2 C10 C11A 118.4(8) . . ?
N4 N3 C12 112.57(19) . . ?
N4 N3 C11 117.9(6) . . ?
N4 N3 C11A 123.1(8) . . ?
C12 N3 C11 128.9(6) . . ?
C12 N3 C11A 124.1(8) . . ?
N3 N4 Cu1 111.02(13) . . ?
C14 N4 Cu1 143.57(17) . . ?
C14 N4 N3 104.38(19) . . ?
N3 C12 H12 126.9 . . ?
N3 C12 C13 106.3(2) . . ?
C13 C12 H12 126.9 . . ?
C12 C13 H13 127.5 . . ?
C12 C13 C14 105.0(2) . . ?
C14 C13 H13 127.5 . . ?
N4 C14 C13 111.8(2) . . ?
N4 C14 H14 124.1 . . ?
C13 C14 H14 124.1 . . ?
C10 C11 H11 107.5 . . ?
N3 C11 C10 110.2(4) . . ?
N3 C11 H11 107.5 . . ?
N5 C11 C10 114.4(8) . . ?
N5 C11 N3 109.6(9) . . ?
N5 C11 H11 107.5 . . ?
N6 N5 C11 124.7(11) . . ?
N6 N5 C15 109.5(9) . . ?
C15 N5 C11 125.8(7) . . ?
N5 N6 Cu1 113.0(8) . . ?
C17 N6 Cu1 140.4(7) . . ?
C17 N6 N5 106.7(9) . . ?
N5 C15 H15 126.6 . . ?
C16 C15 N5 106.8(7) . . ?
C16 C15 H15 126.6 . . ?
C15 C16 H16 127.4 . . ?
C15 C16 C17 105.2(7) . . ?
C17 C16 H16 127.4 . . ?
N6 C17 C16 111.8(7) . . ?
N6 C17 H17 124.1 . . ?
C16 C17 H17 124.1 . . ?
C10 C11A H11A 108.0 . . ?
N3 C11A C10 110.0(5) . . ?
N3 C11A H11A 108.0 . . ?
N5A C11A C10 112.9(12) . . ?
N5A C11A N3 109.8(13) . . ?
N5A C11A H11A 108.0 . . ?
N6A N5A C11A 115.2(16) . . ?
C15A N5A C11A 129.3(12) . . ?
C15A N5A N6A 114.3(14) . . ?
N5A N6A Cu1 121.2(13) . . ?
C17A N6A Cu1 135.3(12) . . ?
C17A N6A N5A 103.4(14) . . ?
N5A C15A H15A 126.6 . . ?
N5A C15A C16A 106.8(12) . . ?
C16A C15A H15A 126.6 . . ?
C15A C16A H16A 127.2 . . ?
C15A C16A C17A 105.6(11) . . ?
C17A C16A H16A 127.2 . . ?
N6A C17A C16A 109.5(12) . . ?
N6A C17A H17A 125.3 . . ?
C16A C17A H17A 125.3 . . ?
C18 O2 Cu1 116.66(16) . . ?
H20A C20 H20B 108.2 . . ?
N7 C20 H20A 109.6 . . ?
N7 C20 H20B 109.6 . . ?
N7 C20 C19 110.1(12) . . ?
C19 C20 H20A 109.6 . . ?
C19 C20 H20B 109.6 . . ?
N8 N7 C20 121.9(18) . . ?
N8 N7 C21 109.5(16) . . ?
C21 N7 C20 123.4(16) . . ?
C23 N8 N7 104.5(11) . . ?
N7 C21 H21 126.7 . . ?
C22 C21 N7 106.6(10) . . ?
C22 C21 H21 126.7 . . ?
C21 C22 H22 127.7 . . ?
C21 C22 C23 104.5(10) . . ?
C23 C22 H22 127.7 . . ?
N8 C23 C22 112.0(11) . . ?
N8 C23 H23 124.0 . . ?
C22 C23 H23 124.0 . . ?
H20C C20A H20D 108.0 . . ?
N7A C20A H20C 109.4 . . ?
N7A C20A H20D 109.4 . . ?
N7A C20A C19 111.3(9) . . ?
C19 C20A H20C 109.4 . . ?
C19 C20A H20D 109.4 . . ?
N8A N7A C20A 120.6(12) . . ?
N8A N7A C21A 110.5(12) . . ?
C21A N7A C20A 127.8(11) . . ?
C23A N8A N7A 104.9(8) . . ?
N7A C21A H21A 127.0 . . ?
C22A C21A N7A 105.9(7) . . ?
C22A C21A H21A 127.0 . . ?
C21A C22A H22A 127.2 . . ?
C21A C22A C23A 105.5(7) . . ?
C23A C22A H22A 127.2 . . ?
N8A C23A C22A 111.8(8) . . ?
N8A C23A H23A 124.1 . . ?
C22A C23A H23A 124.1 . . ?
O2 C18 C19 115.9(2) . . ?
O3 C18 O2 125.0(2) . . ?
O3 C18 C19 119.1(2) . . ?
C20 C19 C18 114.0(7) . . ?
C20 C19 H19 108.3 . . ?
C20 C19 C24A 98.8(9) . . ?
C20A C19 C18 110.3(5) . . ?
C20A C19 H19A 102.7 . . ?
C20A C19 C24B 130.9(6) . . ?
C18 C19 H19 108.3 . . ?
C18 C19 H19A 102.7 . . ?
C18 C19 C24A 118.6(10) . . ?
C18 C19 C24C 114.6(11) . . ?
C24A C19 H19 108.3 . . ?
C24B C19 C18 104.1(4) . . ?
C24B C19 H19A 102.7 . . ?
C19 C24A H24A 108.6 . . ?
C19 C24A H24B 108.6 . . ?
H24A C24A H24B 107.6 . . ?
N9A C24A C19 114.7(7) . . ?
N9A C24A H24A 108.6 . . ?
N9A C24A H24B 108.6 . . ?
N10A N9A C24A 119.6(10) . . ?
N10A N9A C25A 110.8(8) . . ?
C25A N9A C24A 129.6(10) . . ?
C27A N10A N9A 105.7(9) . . ?
N9A C25A H25A 126.1 . . ?
N9A C25A C26A 107.9(8) . . ?
C26A C25A H25A 126.1 . . ?
C25A C26A H26A 127.6 . . ?
C25A C26A C27A 104.9(8) . . ?
C27A C26A H26A 127.6 . . ?
N10A C27A C26A 110.7(9) . . ?
N10A C27A H27A 124.6 . . ?
C26A C27A H27A 124.6 . . ?
C19 C24B H24C 109.5 . . ?
C19 C24B H24D 109.5 . . ?
H24C C24B H24D 108.0 . . ?
N9B C24B C19 110.9(6) . . ?
N9B C24B H24C 109.5 . . ?
N9B C24B H24D 109.5 . . ?
N10B N9B C24B 127.9(7) . . ?
C25B N9B C24B 119.5(7) . . ?
C25B N9B N10B 112.4(7) . . ?
C27B N10B N9B 106.7(8) . . ?
N9B C25B H25B 127.8 . . ?
N9B C25B C26B 104.3(9) . . ?
C26B C25B H25B 127.8 . . ?
C25B C26B H26B 124.8 . . ?
C25B C26B C27B 110.4(8) . . ?
C27B C26B H26B 124.8 . . ?
N10B C27B C26B 106.1(7) . . ?
N10B C27B H27B 126.9 . . ?
C26B C27B H27B 126.9 . . ?
C19 C24C H24E 107.6 . . ?
C19 C24C H24F 107.6 . . ?
H24E C24C H24F 107.1 . . ?
N9C C24C C19 118.7(10) . . ?
N9C C24C H24E 107.6 . . ?
N9C C24C H24F 107.6 . . ?
N10C N9C C24C 120.2(13) . . ?
N10C N9C C25C 111.4(11) . . ?
C25C N9C C24C 128.4(14) . . ?
C27C N10C N9C 106.5(13) . . ?
N9C C25C H25C 126.9 . . ?
N9C C25C C26C 106.3(11) . . ?
C26C C25C H25C 126.9 . . ?
C25C C26C H26C 126.6 . . ?
C25C C26C C27C 106.9(11) . . ?
C27C C26C H26C 126.6 . . ?
N10C C27C C26C 108.9(12) . . ?
N10C C27C H27C 125.5 . . ?
C26C C27C H27C 125.5 . . ?
Cl2A Cl2A C28A 168.0(8) 2_566 . ?
Cl1A C28A Cl2A 114.3(9) . . ?
Cl1A C28A H28A 108.7 . . ?
Cl1A C28A H28B 108.7 . . ?
Cl2A C28A H28A 108.7 . . ?
Cl2A C28A H28B 108.7 . . ?
H28A C28A H28B 107.6 . . ?
Cl1B C28B Cl2B 113.8(5) . . ?
Cl1B C28B H28C 108.8 . . ?
Cl1B C28B H28D 108.8 . . ?
Cl2B C28B H28C 108.8 . . ?
Cl2B C28B H28D 108.8 . . ?
H28C C28B H28D 107.7 . . ?

loop_
_geom_bond_atom_site_label_1
_geom_bond_atom_site_label_2
_geom_bond_distance
_geom_bond_site_symmetry_2
_geom_bond_publ_flag
Cu1 N1 2.009(2) . ?
Cu1 N2 1.9927(19) . ?
Cu1 N4 2.377(2) . ?
Cu1 N6 1.998(13) . ?
Cu1 N6A 2.174(19) . ?
Cu1 O2 1.9432(16) . ?
O1 C10 1.255(3) . ?
N1 C1 1.328(3) . ?
N1 C9 1.378(3) . ?
N2 C8 1.416(3) . ?
N2 C10 1.329(3) . ?
C1 H1 0.9500 . ?
C1 C2 1.412(4) . ?
C2 H2 0.9500 . ?
C2 C3 1.371(4) . ?
C3 H3 0.9500 . ?
C3 C4 1.414(4) . ?
C4 C5 1.426(4) . ?
C4 C9 1.426(3) . ?
C5 H5 0.9500 . ?
C5 C6 1.373(4) . ?
C6 H6 0.9500 . ?
C6 C7 1.423(4) . ?
C7 H7 0.9500 . ?
C7 C8 1.391(3) . ?
C8 C9 1.433(4) . ?
C10 C11 1.562(5) . ?
C10 C11A 1.564(7) . ?
N3 N4 1.357(3) . ?
N3 C12 1.365(3) . ?
N3 C11 1.468(5) . ?
N3 C11A 1.469(7) . ?
N4 C14 1.337(3) . ?
C12 H12 0.9500 . ?
C12 C13 1.382(4) . ?
C13 H13 0.9500 . ?
C13 C14 1.408(4) . ?
C14 H14 0.9500 . ?
C11 H11 1.0000 . ?
C11 N5 1.466(5) . ?
N5 N6 1.359(8) . ?
N5 C15 1.416(14) . ?
N6 C17 1.332(17) . ?
C15 H15 0.9500 . ?
C15 C16 1.380(8) . ?
C16 H16 0.9500 . ?
C16 C17 1.407(10) . ?
C17 H17 0.9500 . ?
C11A H11A 1.0000 . ?
C11A N5A 1.466(7) . ?
N5A N6A 1.373(13) . ?
N5A C15A 1.29(2) . ?
N6A C17A 1.35(3) . ?
C15A H15A 0.9500 . ?
C15A C16A 1.372(13) . ?
C16A H16A 0.9500 . ?
C16A C17A 1.420(15) . ?
C17A H17A 0.9500 . ?
O2 C18 1.290(3) . ?
O3 C18 1.239(3) . ?
C20 H20A 0.9900 . ?
C20 H20B 0.9900 . ?
C20 N7 1.474(7) . ?
C20 C19 1.538(7) . ?
N7 N8 1.369(11) . ?
N7 C21 1.387(11) . ?
N8 C23 1.346(11) . ?
C21 H21 0.9500 . ?
C21 C22 1.376(10) . ?
C22 H22 0.9500 . ?
C22 C23 1.397(10) . ?
C23 H23 0.9500 . ?
C20A H20C 0.9900 . ?
C20A H20D 0.9900 . ?
C20A N7A 1.474(5) . ?
C20A C19 1.529(5) . ?
N7A N8A 1.368(10) . ?
N7A C21A 1.392(9) . ?
N8A C23A 1.346(10) . ?
C21A H21A 0.9500 . ?
C21A C22A 1.384(7) . ?
C22A H22A 0.9500 . ?
C22A C23A 1.395(8) . ?
C23A H23A 0.9500 . ?
C18 C19 1.546(4) . ?
C19 H19 1.0000 . ?
C19 H19A 1.0000 . ?
C19 C24A 1.550(7) . ?
C19 C24B 1.544(6) . ?
C19 C24C 1.550(7) . ?
C24A H24A 0.9900 . ?
C24A H24B 0.9900 . ?
C24A N9A 1.488(7) . ?
N9A N10A 1.339(8) . ?
N9A C25A 1.345(8) . ?
N10A C27A 1.327(9) . ?
C25A H25A 0.9500 . ?
C25A C26A 1.353(10) . ?
C26A H26A 0.9500 . ?
C26A C27A 1.392(11) . ?
C27A H27A 0.9500 . ?
C24B H24C 0.9900 . ?
C24B H24D 0.9900 . ?
C24B N9B 1.479(7) . ?
N9B N10B 1.348(8) . ?
N9B C25B 1.339(9) . ?
N10B C27B 1.340(9) . ?
C25B H25B 0.9500 . ?
C25B C26B 1.340(11) . ?
C26B H26B 0.9500 . ?
C26B C27B 1.393(11) . ?
C27B H27B 0.9500 . ?
C24C H24E 0.9900 . ?
C24C H24F 0.9900 . ?
C24C N9C 1.487(7) . ?
N9C N10C 1.339(9) . ?
N9C C25C 1.344(10) . ?
N10C C27C 1.328(10) . ?
C25C H25C 0.9500 . ?
C25C C26C 1.357(11) . ?
C26C H26C 0.9500 . ?
C26C C27C 1.391(12) . ?
C27C H27C 0.9500 . ?
Cl1A C28A 1.752(10) . ?
Cl2A Cl2A 1.439(6) 2_566 ?
Cl2A C28A 1.757(10) . ?
C28A H28A 0.9900 . ?
C28A H28B 0.9900 . ?
Cl1B C28B 1.755(8) . ?
Cl2B C28B 1.767(7) . ?
C28B H28C 0.9900 . ?
C28B H28D 0.9900 . ?

loop_
_geom_torsion_atom_site_label_1
_geom_torsion_atom_site_label_2
_geom_torsion_atom_site_label_3
_geom_torsion_atom_site_label_4
_geom_torsion
_geom_torsion_site_symmetry_1
_geom_torsion_site_symmetry_2
_geom_torsion_site_symmetry_3
_geom_torsion_site_symmetry_4
_geom_torsion_publ_flag
Cu1 N1 C1 C2 -177.41(17) . . . . ?
Cu1 N1 C9 C4 178.03(16) . . . . ?
Cu1 N1 C9 C8 -2.2(2) . . . . ?
Cu1 N2 C8 C7 -178.3(2) . . . . ?
Cu1 N2 C8 C9 1.6(2) . . . . ?
Cu1 N2 C10 O1 -174.3(2) . . . . ?
Cu1 N2 C10 C11 4.0(4) . . . . ?
Cu1 N2 C10 C11A 1.8(5) . . . . ?
Cu1 N4 C14 C13 166.4(2) . . . . ?
Cu1 N6 C17 C16 179.5(13) . . . . ?
Cu1 N6A C17A C16A -178.8(17) . . . . ?
Cu1 O2 C18 O3 -4.0(4) . . . . ?
Cu1 O2 C18 C19 173.82(16) . . . . ?
O1 C10 C11 N3 105.2(8) . . . . ?
O1 C10 C11 N5 -130.8(8) . . . . ?
O1 C10 C11A N3 112.9(12) . . . . ?
O1 C10 C11A N5A -124.2(12) . . . . ?
N1 C1 C2 C3 -0.5(4) . . . . ?
N2 C8 C9 N1 0.5(3) . . . . ?
N2 C8 C9 C4 -179.80(19) . . . . ?
N2 C10 C11 N3 -73.3(10) . . . . ?
N2 C10 C11 N5 50.7(8) . . . . ?
N2 C10 C11A N3 -63.9(15) . . . . ?
N2 C10 C11A N5A 59.1(11) . . . . ?
C1 N1 C9 C4 0.1(3) . . . . ?
C1 N1 C9 C8 179.9(2) . . . . ?
C1 C2 C3 C4 0.6(4) . . . . ?
C2 C3 C4 C5 -179.9(2) . . . . ?
C2 C3 C4 C9 -0.3(3) . . . . ?
C3 C4 C5 C6 179.8(2) . . . . ?
C3 C4 C9 N1 -0.1(3) . . . . ?
C3 C4 C9 C8 -179.8(2) . . . . ?
C4 C5 C6 C7 -0.2(4) . . . . ?
C5 C4 C9 N1 179.5(2) . . . . ?
C5 C4 C9 C8 -0.2(3) . . . . ?
C5 C6 C7 C8 0.1(4) . . . . ?
C6 C7 C8 N2 179.8(2) . . . . ?
C6 C7 C8 C9 0.0(3) . . . . ?
C7 C8 C9 N1 -179.7(2) . . . . ?
C7 C8 C9 C4 0.1(3) . . . . ?
C8 N2 C10 O1 -1.3(4) . . . . ?
C8 N2 C10 C11 177.0(3) . . . . ?
C8 N2 C10 C11A 174.8(5) . . . . ?
C9 N1 C1 C2 0.2(3) . . . . ?
C9 C4 C5 C6 0.3(3) . . . . ?
C10 N2 C8 C7 8.1(4) . . . . ?
C10 N2 C8 C9 -172.0(2) . . . . ?
C10 C11 N5 N6 -55.6(16) . . . . ?
C10 C11 N5 C15 124.6(12) . . . . ?
C10 C11A N5A N6A -60(2) . . . . ?
C10 C11A N5A C15A 133(2) . . . . ?
N3 N4 C14 C13 0.3(3) . . . . ?
N3 C12 C13 C14 0.7(3) . . . . ?
N3 C11 N5 N6 68.7(14) . . . . ?
N3 C11 N5 C15 -111.1(13) . . . . ?
N3 C11A N5A N6A 63(2) . . . . ?
N3 C11A N5A C15A -103(2) . . . . ?
N4 N3 C12 C13 -0.6(3) . . . . ?
N4 N3 C11 C10 64.7(10) . . . . ?
N4 N3 C11 N5 -62.1(7) . . . . ?
N4 N3 C11A C10 54.8(15) . . . . ?
N4 N3 C11A N5A -70.0(10) . . . . ?
C12 N3 N4 Cu1 -171.04(15) . . . . ?
C12 N3 N4 C14 0.2(2) . . . . ?
C12 N3 C11 C10 -124.7(6) . . . . ?
C12 N3 C11 N5 108.5(9) . . . . ?
C12 N3 C11A C10 -130.3(9) . . . . ?
C12 N3 C11A N5A 105.0(14) . . . . ?
C12 C13 C14 N4 -0.6(3) . . . . ?
C11 N3 N4 Cu1 1.1(4) . . . . ?
C11 N3 N4 C14 172.3(4) . . . . ?
C11 N3 C12 C13 -171.6(5) . . . . ?
C11 N5 N6 Cu1 0.9(17) . . . . ?
C11 N5 N6 C17 -179.0(12) . . . . ?
C11 N5 C15 C16 179.1(10) . . . . ?
N5 N6 C17 C16 -0.8(17) . . . . ?
N5 C15 C16 C17 0.2(13) . . . . ?
N6 N5 C15 C16 -0.7(15) . . . . ?
C15 N5 N6 Cu1 -179.2(9) . . . . ?
C15 N5 N6 C17 0.9(16) . . . . ?
C15 C16 C17 N6 0.3(15) . . . . ?
C11A N3 N4 Cu1 4.5(6) . . . . ?
C11A N3 N4 C14 175.7(6) . . . . ?
C11A N3 C12 C13 -176.0(7) . . . . ?
C11A N5A N6A Cu1 6(3) . . . . ?
C11A N5A N6A C17A -174.5(17) . . . . ?
C11A N5A C15A C16A 173.7(17) . . . . ?
N5A N6A C17A C16A 2(2) . . . . ?
N5A C15A C16A C17A -5(2) . . . . ?
N6A N5A C15A C16A 7(3) . . . . ?
C15A N5A N6A Cu1 175.1(16) . . . . ?
C15A N5A N6A C17A -6(3) . . . . ?
C15A C16A C17A N6A 2(2) . . . . ?
O2 C18 C19 C20 23.9(8) . . . . ?
O2 C18 C19 C20A 10.2(6) . . . . ?
O2 C18 C19 C24A 139.6(6) . . . . ?
O2 C18 C19 C24B 154.5(4) . . . . ?
O2 C18 C19 C24C 139.9(8) . . . . ?
O3 C18 C19 C20 -158.1(7) . . . . ?
O3 C18 C19 C20A -171.8(5) . . . . ?
O3 C18 C19 C24A -42.5(7) . . . . ?
O3 C18 C19 C24B -27.5(4) . . . . ?
O3 C18 C19 C24C -42.1(8) . . . . ?
C20 N7 N8 C23 170(4) . . . . ?
C20 N7 C21 C22 -172(2) . . . . ?
C20 C19 C24A N9A 44.9(16) . . . . ?
N7 C20 C19 C18 -177.6(13) . . . . ?
N7 C20 C19 C24A 55.6(17) . . . . ?
N7 N8 C23 C22 -6(8) . . . . ?
N7 C21 C22 C23 13(2) . . . . ?
N8 N7 C21 C22 -18(5) . . . . ?
C21 N7 N8 C23 15(7) . . . . ?
C21 C22 C23 N8 -4(5) . . . . ?
C20A N7A N8A C23A -178(3) . . . . ?
C20A N7A C21A C22A -179.9(15) . . . . ?
C20A C19 C24B N9B 78.9(10) . . . . ?
N7A C20A C19 C18 175.8(9) . . . . ?
N7A C20A C19 C24B 44.2(13) . . . . ?
N7A N8A C23A C22A 3(6) . . . . ?
N7A C21A C22A C23A -9.8(15) . . . . ?
N8A N7A C21A C22A 12(4) . . . . ?
C21A N7A N8A C23A -10(5) . . . . ?
C21A C22A C23A N8A 4(4) . . . . ?
C18 C19 C24A N9A -78.7(14) . . . . ?
C18 C19 C24B N9B -54.7(7) . . . . ?
C18 C19 C24C N9C -71.4(16) . . . . ?
C19 C20 N7 N8 44(6) . . . . ?
C19 C20 N7 C21 -164(2) . . . . ?
C19 C20A N7A N8A 51(4) . . . . ?
C19 C20A N7A C21A -116(2) . . . . ?
C19 C24A N9A N10A 63.3(18) . . . . ?
C19 C24A N9A C25A -117.0(18) . . . . ?
C19 C24B N9B N10B 117.3(9) . . . . ?
C19 C24B N9B C25B -69.2(10) . . . . ?
C19 C24C N9C N10C 32(2) . . . . ?
C19 C24C N9C C25C -148(2) . . . . ?
C24A N9A N10A C27A 179.2(9) . . . . ?
C24A N9A C25A C26A 180.0(9) . . . . ?
N9A N10A C27A C26A 1.3(14) . . . . ?
N9A C25A C26A C27A 1.0(14) . . . . ?
N10A N9A C25A C26A -0.3(14) . . . . ?
C25A N9A N10A C27A -0.6(13) . . . . ?
C25A C26A C27A N10A -1.4(14) . . . . ?
C24B N9B N10B C27B 173.3(8) . . . . ?
C24B N9B C25B C26B -174.0(7) . . . . ?
N9B N10B C27B C26B 0.5(11) . . . . ?
N9B C25B C26B C27B -0.1(12) . . . . ?
N10B N9B C25B C26B 0.5(11) . . . . ?
C25B N9B N10B C27B -0.6(11) . . . . ?
C25B C26B C27B N10B -0.2(12) . . . . ?
C24C N9C N10C C27C -180.0(4) . . . . ?
C24C N9C C25C C26C -180.0(3) . . . . ?
N9C N10C C27C C26C -0.1(7) . . . . ?
N9C C25C C26C C27C -0.1(5) . . . . ?
N10C N9C C25C C26C 0.0(4) . . . . ?
C25C N9C N10C C27C 0.1(6) . . . . ?
C25C C26C C27C N10C 0.1(7) . . . . ?
Cl2A Cl2A C28A Cl1A -144(3) 2_566 . . . ?
